data_4333710
loop_
_publ_author_name
'Keith Izod'
'James M. Watson'
'William Clegg'
'Ross W. Harrington'

_publ_section_title
;
 Phosphido-Borane and Phosphido-Bis(Borane) Complexes of the Alkali
 Metals, a Comparative Study
;
_journal_name_full 'Inorganic Chemistry'
_journal_page_first 1466
_journal_page_last 1475
_journal_paper_doi 10.1021/ic302205b
_journal_volume 52
_journal_year 2013
_chemical_formula_moiety 'C21 H46 B2 Na O2 P Si2'
_chemical_formula_sum 'C21 H46 B2 Na O2 P Si2'
_chemical_formula_weight 462.34
_chemical_name_systematic
;
 ?
;
_space_group_IT_number 2
_symmetry_cell_setting triclinic
_symmetry_space_group_name_Hall '-P 1'
_symmetry_space_group_name_H-M 'P -1'
_atom_sites_solution_hydrogens mixed
_atom_sites_solution_primary direct
_atom_sites_solution_secondary difmap
_audit_creation_method SHELXL-97
_cell_angle_alpha 85.291(18)
_cell_angle_beta 71.807(19)
_cell_angle_gamma 81.117(16)
_cell_formula_units_Z 2
_cell_length_a 9.661(3)
_cell_length_b 12.453(2)
_cell_length_c 12.956(4)
_cell_measurement_reflns_used 240
_cell_measurement_temperature 150(2)
_cell_measurement_theta_max 27.50
_cell_measurement_theta_min 2.50
_cell_volume 1462.1(7)
_computing_cell_refinement EvalCCD
_computing_data_collection 'Nonius COLLECT'
_computing_data_reduction EvalCCD
_computing_molecular_graphics 'Bruker SHELXTL'
_computing_publication_material 'Bruker SHELXTL and local programs'
_computing_structure_refinement 'Bruker SHELXTL'
_computing_structure_solution 'Bruker SHELXTL'
_diffrn_ambient_temperature 150(2)
_diffrn_measured_fraction_theta_full 0.994
_diffrn_measured_fraction_theta_max 0.994
_diffrn_measurement_device_type 'Nonius KappaCCD diffractometer'
_diffrn_measurement_method '\f and \w scans'
_diffrn_radiation_monochromator graphite
_diffrn_radiation_source 'sealed tube'
_diffrn_radiation_type MoK\a
_diffrn_radiation_wavelength 0.71073
_diffrn_reflns_av_R_equivalents 0.0846
_diffrn_reflns_av_sigmaI/netI 0.0617
_diffrn_reflns_limit_h_max 11
_diffrn_reflns_limit_h_min -11
_diffrn_reflns_limit_k_max 14
_diffrn_reflns_limit_k_min -14
_diffrn_reflns_limit_l_max 15
_diffrn_reflns_limit_l_min -15
_diffrn_reflns_number 23357
_diffrn_reflns_theta_full 25.00
_diffrn_reflns_theta_max 25.00
_diffrn_reflns_theta_min 3.95
_exptl_absorpt_coefficient_mu 0.204
_exptl_absorpt_correction_T_max 0.941
_exptl_absorpt_correction_T_min 0.923
_exptl_absorpt_correction_type multi-scan
_exptl_absorpt_process_details SADABS
_exptl_crystal_colour colourless
_exptl_crystal_density_diffrn 1.050
_exptl_crystal_description block
_exptl_crystal_F_000 504
_exptl_crystal_size_max 0.40
_exptl_crystal_size_mid 0.30
_exptl_crystal_size_min 0.30
_refine_diff_density_max 0.405
_refine_diff_density_min -0.341
_refine_diff_density_rms 0.063
_refine_ls_extinction_method none
_refine_ls_goodness_of_fit_ref 1.062
_refine_ls_hydrogen_treatment mixed
_refine_ls_matrix_type full
_refine_ls_number_parameters 292
_refine_ls_number_reflns 5118
_refine_ls_number_restraints 0
_refine_ls_restrained_S_all 1.062
_refine_ls_R_factor_all 0.0680
_refine_ls_R_factor_gt 0.0505
_refine_ls_shift/su_max 0.001
_refine_ls_shift/su_mean 0.000
_refine_ls_structure_factor_coef Fsqd
_refine_ls_weighting_details 'calc w=1/[\s^2^(Fo^2^)+(0.0683P)^2^+1.1159P] where P=(Fo^2^+2Fc^2^)/3'
_refine_ls_weighting_scheme calc
_refine_ls_wR_factor_gt 0.1270
_refine_ls_wR_factor_ref 0.1486
_reflns_number_gt 4089
_reflns_number_total 5118
_reflns_threshold_expression I>2\s(I)
_cod_data_source_file ic302205b_si_001_6.cif
_cod_data_source_block ki320_compound_17
_cod_depositor_comments
;

2021-05-16
Z value and formula fixed to values more according to usual
chemical conventions.                 miguel
;
_cod_original_formula_sum 'C42 H92 B4 Na2 O4 P2 Si4'
_cod_original_formula_weight 924.68
_cod_original_formula_moiety 'C42 H92 B4 Na2 O4 P2 Si4'
_cod_original_formula_units_Z 1
_cod_original_cell_volume 1462.0(6)
_cod_database_code 4333710

loop_
_symmetry_equiv_pos_as_xyz
'x, y, z'
'-x, -y, -z'

loop_
_atom_site_label
_atom_site_type_symbol
_atom_site_fract_x
_atom_site_fract_y
_atom_site_fract_z
_atom_site_U_iso_or_equiv
_atom_site_adp_type
_atom_site_occupancy
_atom_site_symmetry_multiplicity
_atom_site_calc_flag
_atom_site_refinement_flags
P P 0.19015(6) 0.63768(4) 0.70039(5) 0.02560(17) Uani 1 1 d .
B1 B 0.3663(3) 0.5316(2) 0.6529(2) 0.0331(6) Uani 1 1 d .
H1A H 0.467(3) 0.569(2) 0.631(2) 0.033(7) Uiso 1 1 d .
H1B H 0.350(3) 0.500(2) 0.578(2) 0.040(7) Uiso 1 1 d .
H1C H 0.369(3) 0.465(2) 0.715(2) 0.049(8) Uiso 1 1 d .
B2 B 0.1840(3) 0.7460(2) 0.5830(2) 0.0315(6) Uani 1 1 d .
H2A H 0.198(3) 0.699(2) 0.513(2) 0.032(6) Uiso 1 1 d .
H2B H 0.286(3) 0.791(2) 0.573(2) 0.043(7) Uiso 1 1 d .
H2C H 0.074(3) 0.798(2) 0.602(2) 0.040(7) Uiso 1 1 d .
Si1 Si -0.00603(7) 0.80615(5) 0.87425(6) 0.0325(2) Uani 1 1 d .
Si2 Si 0.34101(7) 0.73214(5) 0.85128(5) 0.03162(19) Uani 1 1 d .
C1 C 0.1625(2) 0.69776(18) 0.83348(18) 0.0261(5) Uani 1 1 d .
H1 H 0.1358 0.6365 0.8875 0.031 Uiso 1 1 calc R
C2 C -0.1707(3) 0.7738(2) 0.8394(2) 0.0437(7) Uani 1 1 d .
H2D H -0.2561 0.8277 0.8710 0.066 Uiso 1 1 calc R
H2E H -0.1922 0.7011 0.8689 0.066 Uiso 1 1 calc R
H2F H -0.1493 0.7758 0.7602 0.066 Uiso 1 1 calc R
C3 C -0.0710(3) 0.8141(2) 1.0270(2) 0.0483(7) Uani 1 1 d .
H3A H -0.1566 0.8703 1.0487 0.072 Uiso 1 1 calc R
H3B H 0.0082 0.8325 1.0517 0.072 Uiso 1 1 calc R
H3C H -0.0985 0.7437 1.0598 0.072 Uiso 1 1 calc R
C4 C 0.0378(3) 0.9419(2) 0.8093(2) 0.0463(7) Uani 1 1 d .
H4A H -0.0465 0.9975 0.8380 0.070 Uiso 1 1 calc R
H4B H 0.0591 0.9392 0.7304 0.070 Uiso 1 1 calc R
H4C H 0.1239 0.9600 0.8255 0.070 Uiso 1 1 calc R
C5 C 0.4511(3) 0.6053(2) 0.8871(2) 0.0471(7) Uani 1 1 d .
H5A H 0.5431 0.6231 0.8940 0.071 Uiso 1 1 calc R
H5B H 0.4733 0.5529 0.8298 0.071 Uiso 1 1 calc R
H5C H 0.3944 0.5737 0.9563 0.071 Uiso 1 1 calc R
C6 C 0.3049(3) 0.8256(2) 0.9677(2) 0.0452(7) Uani 1 1 d .
H6A H 0.3986 0.8428 0.9719 0.068 Uiso 1 1 calc R
H6B H 0.2537 0.7894 1.0360 0.068 Uiso 1 1 calc R
H6C H 0.2437 0.8929 0.9555 0.068 Uiso 1 1 calc R
C7 C 0.4555(3) 0.8036(2) 0.7283(2) 0.0412(6) Uani 1 1 d .
H7A H 0.5422 0.8221 0.7431 0.062 Uiso 1 1 calc R
H7B H 0.3971 0.8703 0.7111 0.062 Uiso 1 1 calc R
H7C H 0.4868 0.7557 0.6664 0.062 Uiso 1 1 calc R
C8 C 0.0369(3) 0.55728(18) 0.72453(19) 0.0290(5) Uani 1 1 d .
C9 C -0.0412(3) 0.5614(2) 0.6489(2) 0.0395(6) Uani 1 1 d .
H9 H -0.0178 0.6086 0.5864 0.047 Uiso 1 1 calc R
C10 C -0.1528(3) 0.4968(2) 0.6645(3) 0.0486(7) Uani 1 1 d .
H10 H -0.2036 0.4995 0.6121 0.058 Uiso 1 1 calc R
C11 C -0.1893(3) 0.4290(2) 0.7564(3) 0.0490(7) Uani 1 1 d .
H11 H -0.2665 0.3862 0.7678 0.059 Uiso 1 1 calc R
C12 C -0.1128(3) 0.4237(2) 0.8314(3) 0.0482(7) Uani 1 1 d .
H12 H -0.1379 0.3769 0.8941 0.058 Uiso 1 1 calc R
C13 C 0.0010(3) 0.4865(2) 0.8161(2) 0.0388(6) Uani 1 1 d .
H13 H 0.0536 0.4812 0.8676 0.047 Uiso 1 1 calc R
Na Na 0.46261(10) 0.65735(7) 0.43988(7) 0.0326(2) Uani 1 1 d .
O1 O 0.6492(2) 0.76157(14) 0.42796(16) 0.0422(5) Uani 1 1 d .
C14 C 0.7992(3) 0.7142(3) 0.4146(4) 0.0692(11) Uani 1 1 d .
H14A H 0.8378 0.6709 0.3484 0.083 Uiso 1 1 calc R
H14B H 0.8049 0.6656 0.4780 0.083 Uiso 1 1 calc R
C15 C 0.8882(4) 0.8061(3) 0.4051(3) 0.0581(8) Uani 1 1 d .
H15A H 0.9294 0.8307 0.3284 0.070 Uiso 1 1 calc R
H15B H 0.9691 0.7851 0.4376 0.070 Uiso 1 1 calc R
C16 C 0.7726(4) 0.8926(3) 0.4697(3) 0.0613(9) Uani 1 1 d .
H16A H 0.7586 0.8811 0.5487 0.074 Uiso 1 1 calc R
H16B H 0.7993 0.9664 0.4467 0.074 Uiso 1 1 calc R
C17 C 0.6362(3) 0.8762(2) 0.4421(3) 0.0491(7) Uani 1 1 d .
H17A H 0.5464 0.9005 0.5016 0.059 Uiso 1 1 calc R
H17B H 0.6316 0.9177 0.3744 0.059 Uiso 1 1 calc R
O2 O 0.4143(2) 0.75858(15) 0.28898(15) 0.0411(4) Uani 1 1 d .
C18 C 0.5304(3) 0.7771(3) 0.1909(2) 0.0495(7) Uani 1 1 d .
H18A H 0.5205 0.7390 0.1300 0.059 Uiso 1 1 calc R
H18B H 0.6274 0.7500 0.2009 0.059 Uiso 1 1 calc R
C19 C 0.5162(4) 0.8988(3) 0.1675(3) 0.0534(8) Uani 1 1 d .
H19A H 0.5931 0.9309 0.1855 0.064 Uiso 1 1 calc R
H19B H 0.5242 0.9159 0.0900 0.064 Uiso 1 1 calc R
C20 C 0.3650(4) 0.9409(3) 0.2401(4) 0.0870(14) Uani 1 1 d .
H20A H 0.3725 0.9881 0.2954 0.104 Uiso 1 1 calc R
H20B H 0.3062 0.9837 0.1967 0.104 Uiso 1 1 calc R
C21 C 0.2947(3) 0.8444(2) 0.2933(3) 0.0514(7) Uani 1 1 d .
H21A H 0.2356 0.8589 0.3695 0.062 Uiso 1 1 calc R
H21B H 0.2298 0.8248 0.2539 0.062 Uiso 1 1 calc R

loop_
_atom_site_aniso_label
_atom_site_aniso_U_11
_atom_site_aniso_U_22
_atom_site_aniso_U_33
_atom_site_aniso_U_23
_atom_site_aniso_U_13
_atom_site_aniso_U_12
P 0.0270(3) 0.0225(3) 0.0256(3) -0.0005(2) -0.0057(2) -0.0031(2)
B1 0.0310(15) 0.0275(14) 0.0360(15) -0.0025(12) -0.0059(12) 0.0019(11)
B2 0.0347(15) 0.0292(14) 0.0294(14) 0.0035(11) -0.0093(12) -0.0038(12)
Si1 0.0318(4) 0.0257(3) 0.0367(4) -0.0055(3) -0.0067(3) 0.0011(3)
Si2 0.0318(4) 0.0349(4) 0.0294(4) 0.0002(3) -0.0102(3) -0.0071(3)
C1 0.0274(12) 0.0239(11) 0.0249(11) -0.0006(9) -0.0055(9) -0.0027(9)
C2 0.0328(14) 0.0373(14) 0.0586(18) -0.0087(13) -0.0129(13) 0.0041(11)
C3 0.0434(16) 0.0510(17) 0.0417(16) -0.0146(13) -0.0015(13) 0.0024(13)
C4 0.0561(18) 0.0254(13) 0.0572(18) -0.0045(12) -0.0184(14) -0.0007(12)
C5 0.0386(15) 0.0547(17) 0.0495(17) 0.0034(13) -0.0195(13) -0.0008(13)
C6 0.0520(17) 0.0511(16) 0.0390(15) -0.0045(12) -0.0173(13) -0.0174(13)
C7 0.0416(15) 0.0487(16) 0.0359(14) 0.0019(12) -0.0105(12) -0.0182(12)
C8 0.0292(12) 0.0226(11) 0.0318(12) -0.0053(9) -0.0037(10) -0.0026(9)
C9 0.0426(15) 0.0400(14) 0.0390(15) 0.0009(11) -0.0137(12) -0.0133(12)
C10 0.0440(16) 0.0505(17) 0.0577(18) -0.0067(14) -0.0200(14) -0.0143(13)
C11 0.0401(16) 0.0401(15) 0.064(2) -0.0066(14) -0.0059(14) -0.0168(12)
C12 0.0511(17) 0.0350(14) 0.0550(18) 0.0049(12) -0.0070(14) -0.0179(13)
C13 0.0440(15) 0.0315(13) 0.0409(15) 0.0021(11) -0.0111(12) -0.0110(11)
Na 0.0323(5) 0.0279(5) 0.0351(5) 0.0016(4) -0.0080(4) -0.0023(4)
O1 0.0349(10) 0.0318(9) 0.0604(12) -0.0057(8) -0.0158(9) -0.0015(8)
C14 0.0398(18) 0.0467(18) 0.123(3) -0.0065(19) -0.028(2) -0.0010(14)
C15 0.0458(18) 0.0582(19) 0.077(2) 0.0095(16) -0.0251(16) -0.0197(15)
C16 0.085(3) 0.0528(19) 0.0502(18) -0.0034(15) -0.0143(17) -0.0331(18)
C17 0.0559(18) 0.0281(13) 0.0531(18) 0.0014(12) -0.0046(14) -0.0015(12)
O2 0.0359(10) 0.0405(10) 0.0394(10) 0.0100(8) -0.0055(8) -0.0012(8)
C18 0.0430(16) 0.0569(18) 0.0382(15) 0.0095(13) -0.0029(13) -0.0014(13)
C19 0.0559(19) 0.0574(19) 0.0513(18) 0.0154(14) -0.0191(15) -0.0244(15)
C20 0.050(2) 0.0392(18) 0.152(4) 0.021(2) -0.010(2) -0.0043(15)
C21 0.0431(16) 0.0473(17) 0.0556(18) 0.0122(14) -0.0104(14) 0.0013(13)

loop_
_atom_type_symbol
_atom_type_description
_atom_type_scat_dispersion_real
_atom_type_scat_dispersion_imag
_atom_type_scat_source
C C 0.0033 0.0016 'International Tables Vol C Tables 4.2.6.8 and 6.1.1.4'
H H 0.0000 0.0000 'International Tables Vol C Tables 4.2.6.8 and 6.1.1.4'
B B 0.0013 0.0007 'International Tables Vol C Tables 4.2.6.8 and 6.1.1.4'
Na Na 0.0362 0.0249 'International Tables Vol C Tables 4.2.6.8 and 6.1.1.4'
Si Si 0.0817 0.0704 'International Tables Vol C Tables 4.2.6.8 and 6.1.1.4'
P P 0.1023 0.0942 'International Tables Vol C Tables 4.2.6.8 and 6.1.1.4'
O O 0.0106 0.0060 'International Tables Vol C Tables 4.2.6.8 and 6.1.1.4'

loop_
_geom_angle_atom_site_label_1
_geom_angle_atom_site_label_2
_geom_angle_atom_site_label_3
_geom_angle
_geom_angle_site_symmetry_1
_geom_angle_site_symmetry_3
B1 P B2 109.59(12) . .
B1 P C1 114.59(12) . .
B1 P C8 104.19(12) . .
B2 P C1 113.75(11) . .
B2 P C8 109.06(12) . .
C1 P C8 104.99(10) . .
P B1 H1A 112.1(13) . .
P B1 H1B 101.1(14) . .
P B1 H1C 111.6(15) . .
H1A B1 H1B 110.6(19) . .
H1A B1 H1C 111(2) . .
H1B B1 H1C 110(2) . .
P B2 H2A 104.6(13) . .
P B2 H2B 103.8(14) . .
P B2 H2C 110.6(14) . .
H2A B2 H2B 112.3(19) . .
H2A B2 H2C 108.5(19) . .
H2B B2 H2C 116.3(19) . .
C1 Si1 C2 114.13(11) . .
C1 Si1 C3 108.78(12) . .
C1 Si1 C4 111.09(12) . .
C2 Si1 C3 104.34(14) . .
C2 Si1 C4 107.99(13) . .
C3 Si1 C4 110.30(14) . .
C1 Si2 C5 109.90(12) . .
C1 Si2 C6 112.48(12) . .
C1 Si2 C7 113.01(11) . .
C5 Si2 C6 105.24(14) . .
C5 Si2 C7 110.32(14) . .
C6 Si2 C7 105.53(13) . .
P C1 Si1 113.44(12) . .
P C1 Si2 113.39(12) . .
P C1 H1 103.8 . .
Si1 C1 Si2 116.56(12) . .
Si1 C1 H1 103.8 . .
Si2 C1 H1 103.8 . .
Si1 C2 H2D 109.5 . .
Si1 C2 H2E 109.5 . .
Si1 C2 H2F 109.5 . .
H2D C2 H2E 109.5 . .
H2D C2 H2F 109.5 . .
H2E C2 H2F 109.5 . .
Si1 C3 H3A 109.5 . .
Si1 C3 H3B 109.5 . .
Si1 C3 H3C 109.5 . .
H3A C3 H3B 109.5 . .
H3A C3 H3C 109.5 . .
H3B C3 H3C 109.5 . .
Si1 C4 H4A 109.5 . .
Si1 C4 H4B 109.5 . .
Si1 C4 H4C 109.5 . .
H4A C4 H4B 109.5 . .
H4A C4 H4C 109.5 . .
H4B C4 H4C 109.5 . .
Si2 C5 H5A 109.5 . .
Si2 C5 H5B 109.5 . .
Si2 C5 H5C 109.5 . .
H5A C5 H5B 109.5 . .
H5A C5 H5C 109.5 . .
H5B C5 H5C 109.5 . .
Si2 C6 H6A 109.5 . .
Si2 C6 H6B 109.5 . .
Si2 C6 H6C 109.5 . .
H6A C6 H6B 109.5 . .
H6A C6 H6C 109.5 . .
H6B C6 H6C 109.5 . .
Si2 C7 H7A 109.5 . .
Si2 C7 H7B 109.5 . .
Si2 C7 H7C 109.5 . .
H7A C7 H7B 109.5 . .
H7A C7 H7C 109.5 . .
H7B C7 H7C 109.5 . .
P C8 C9 120.72(18) . .
P C8 C13 120.61(19) . .
C9 C8 C13 118.6(2) . .
C8 C9 H9 119.6 . .
C8 C9 C10 120.9(3) . .
H9 C9 C10 119.6 . .
C9 C10 H10 120.0 . .
C9 C10 C11 120.0(3) . .
H10 C10 C11 120.0 . .
C10 C11 H11 120.1 . .
C10 C11 C12 119.7(3) . .
H11 C11 C12 120.1 . .
C11 C12 H12 119.5 . .
C11 C12 C13 121.0(3) . .
H12 C12 C13 119.5 . .
C8 C13 C12 119.8(3) . .
C8 C13 H13 120.1 . .
C12 C13 H13 120.1 . .
H1A Na H1A 84.4(8) . 2_666
H1A Na H1B 40.5(8) . .
H1A Na H1B 38.3(8) 2_666 2_666
H1A Na H1B 68.5(9) . 2_666
H1A Na H1B 60.7(8) 2_666 .
H1A Na H1C 37.5(8) 2_666 2_666
H1A Na H1C 110.7(9) . 2_666
H1A Na H2A 88.5(8) . .
H1A Na H2A 108.1(8) 2_666 .
H1A Na H2B 76.5(8) . .
H1A Na H2B 145.9(8) 2_666 .
H1A Na O1 93.4(6) . .
H1A Na O1 121.0(5) 2_666 .
H1A Na O2 168.2(6) . .
H1A Na O2 103.9(5) 2_666 .
H1B Na H1B 71.2(10) . 2_666
H1B Na H1C 43.0(9) 2_666 2_666
H1B Na H1C 97.7(9) . 2_666
H1B Na H2A 68.9(8) . .
H1B Na H2A 138.3(9) 2_666 .
H1B Na H2B 87.1(9) . .
H1B Na H2B 144.3(9) 2_666 .
H1B Na O1 133.1(6) . .
H1B Na O1 86.4(7) 2_666 .
H1B Na O2 137.3(6) . .
H1B Na O2 123.1(7) 2_666 .
H1C Na H2A 132.6(9) 2_666 .
H1C Na H2B 172.7(9) 2_666 .
H1C Na O1 92.2(6) 2_666 .
H1C Na O2 80.6(7) 2_666 .
H2A Na H2B 44.4(9) . .
H2A Na O1 130.9(6) . .
H2A Na O2 81.0(6) . .
H2B Na O1 88.5(6) . .
H2B Na O2 92.1(6) . .
O1 Na O2 89.47(7) . .
Na O1 C14 122.70(17) . .
Na O1 C17 128.31(17) . .
C14 O1 C17 108.7(2) . .
O1 C14 H14A 110.2 . .
O1 C14 H14B 110.2 . .
O1 C14 C15 107.6(3) . .
H14A C14 H14B 108.5 . .
H14A C14 C15 110.2 . .
H14B C14 C15 110.2 . .
C14 C15 H15A 111.5 . .
C14 C15 H15B 111.5 . .
C14 C15 C16 101.4(3) . .
H15A C15 H15B 109.3 . .
H15A C15 C16 111.5 . .
H15B C15 C16 111.5 . .
C15 C16 H16A 111.3 . .
C15 C16 H16B 111.3 . .
C15 C16 C17 102.6(2) . .
H16A C16 H16B 109.2 . .
H16A C16 C17 111.3 . .
H16B C16 C17 111.3 . .
O1 C17 C16 105.6(2) . .
O1 C17 H17A 110.6 . .
O1 C17 H17B 110.6 . .
C16 C17 H17A 110.6 . .
C16 C17 H17B 110.6 . .
H17A C17 H17B 108.7 . .
Na O2 C18 121.59(16) . .
Na O2 C21 126.10(17) . .
C18 O2 C21 107.1(2) . .
O2 C18 H18A 110.4 . .
O2 C18 H18B 110.4 . .
O2 C18 C19 106.7(2) . .
H18A C18 H18B 108.6 . .
H18A C18 C19 110.4 . .
H18B C18 C19 110.4 . .
C18 C19 H19A 110.9 . .
C18 C19 H19B 110.9 . .
C18 C19 C20 104.1(2) . .
H19A C19 H19B 109.0 . .
H19A C19 C20 110.9 . .
H19B C19 C20 110.9 . .
C19 C20 H20A 110.4 . .
C19 C20 H20B 110.4 . .
C19 C20 C21 106.9(3) . .
H20A C20 H20B 108.6 . .
H20A C20 C21 110.4 . .
H20B C20 C21 110.4 . .
O2 C21 C20 105.4(2) . .
O2 C21 H21A 110.7 . .
O2 C21 H21B 110.7 . .
C20 C21 H21A 110.7 . .
C20 C21 H21B 110.7 . .
H21A C21 H21B 108.8 . .

loop_
_geom_bond_atom_site_label_1
_geom_bond_atom_site_label_2
_geom_bond_distance
_geom_bond_site_symmetry_2
P B1 1.950(3) .
P B2 1.958(3) .
P C1 1.862(2) .
P C8 1.846(2) .
B1 H1A 1.09(3) .
B1 H1B 1.14(3) .
B1 H1C 1.11(3) .
B2 H2A 1.08(3) .
B2 H2B 1.18(3) .
B2 H2C 1.13(3) .
Si1 C1 1.911(2) .
Si1 C2 1.891(3) .
Si1 C3 1.886(3) .
Si1 C4 1.874(3) .
Si2 C1 1.925(2) .
Si2 C5 1.873(3) .
Si2 C6 1.894(3) .
Si2 C7 1.877(3) .
C1 H1 1.000 .
C2 H2D 0.980 .
C2 H2E 0.980 .
C2 H2F 0.980 .
C3 H3A 0.980 .
C3 H3B 0.980 .
C3 H3C 0.980 .
C4 H4A 0.980 .
C4 H4B 0.980 .
C4 H4C 0.980 .
C5 H5A 0.980 .
C5 H5B 0.980 .
C5 H5C 0.980 .
C6 H6A 0.980 .
C6 H6B 0.980 .
C6 H6C 0.980 .
C7 H7A 0.980 .
C7 H7B 0.980 .
C7 H7C 0.980 .
C8 C9 1.405(4) .
C8 C13 1.404(3) .
C9 H9 0.950 .
C9 C10 1.398(4) .
C10 H10 0.950 .
C10 C11 1.386(4) .
C11 H11 0.950 .
C11 C12 1.385(4) .
C12 H12 0.950 .
C12 C13 1.401(4) .
C13 H13 0.950 .
Na H1A 2.63(2) .
Na H1A 2.95(3) 2_666
Na H1B 2.67(3) .
Na H1B 2.42(3) 2_666
Na H1C 2.59(3) 2_666
Na H2A 2.42(2) .
Na H2B 2.54(3) .
Na O1 2.339(2) .
Na O2 2.369(2) .
O1 C14 1.441(4) .
O1 C17 1.435(3) .
C14 H14A 0.990 .
C14 H14B 0.990 .
C14 C15 1.510(4) .
C15 H15A 0.990 .
C15 H15B 0.990 .
C15 C16 1.517(5) .
C16 H16A 0.990 .
C16 H16B 0.990 .
C16 C17 1.515(5) .
C17 H17A 0.990 .
C17 H17B 0.990 .
O2 C18 1.438(3) .
O2 C21 1.438(3) .
C18 H18A 0.990 .
C18 H18B 0.990 .
C18 C19 1.515(4) .
C19 H19A 0.990 .
C19 H19B 0.990 .
C19 C20 1.510(5) .
C20 H20A 0.990 .
C20 H20B 0.990 .
C20 C21 1.484(4) .
C21 H21A 0.990 .
C21 H21B 0.990 .
